data_7204838
loop_
_publ_author_name
'Zakrassov, Alexander'
'Shteiman, Vitaly'
'Sheynin, Yana'
'Tumanskii, Boris'
'Botoshansky, Mark'
'Kapon, Moshe'
'Keren, Amit'
'Kaftory, Menahem'
'Vos, Thomas E.'
'Miller, Joel S.'

_publ_section_title
;
 Synthesis, structural, and magnetic characterization of substituted
 benzoimidazole-l-yl N,N?-dioxides
;
_journal_issue 12
_journal_name_full 'Journal of Materials Chemistry'
_journal_page_first 1827
_journal_paper_doi 10.1039/b400299g
_journal_volume 14
_journal_year 2004
_chemical_formula_moiety 'C13 H7 Cl F N2 O2'
_chemical_formula_sum 'C13 H7 Cl F N2 O2'
_chemical_formula_weight 277.66
_chemical_name_systematic
;
2-(2-chloro,6-fluorophenyl)benzimidazolyl-N,N'-dioxide
;
_space_group_IT_number 14
_symmetry_cell_setting monoclinic
_symmetry_space_group_name_Hall '-P 2yn'
_symmetry_space_group_name_H-M 'P 1 21/n 1'
_atom_sites_solution_hydrogens geom
_atom_sites_solution_primary direct
_atom_sites_solution_secondary difmap
_audit_creation_method SHELXL-97
_cell_angle_alpha 90.00
_cell_angle_beta 105.38(2)
_cell_angle_gamma 90.00
_cell_formula_units_Z 4
_cell_length_a 7.396(1)
_cell_length_b 20.665(3)
_cell_length_c 8.180(1)
_cell_measurement_reflns_used 198
_cell_measurement_temperature 293(2)
_cell_measurement_theta_max 24.34
_cell_measurement_theta_min 1.97
_cell_volume 1205.4(3)
_computing_cell_refinement 'DENZO SMN (Otwinowski & Minor 1997)'
_computing_data_collection 'Collect (Nonius, 2001)'
_computing_data_reduction 'DENZO SMN (Otwinowski & Minor 1997)'
_computing_molecular_graphics 'Ortep-3 for Windows (Farrugia, 1997)'
_computing_structure_refinement 'SHELXL-97 (Sheldrick, 1997)'
_computing_structure_solution 'SHELXS-97 (Sheldrick, 1990)'
_diffrn_ambient_temperature 293(2)
_diffrn_measured_fraction_theta_full 0.662
_diffrn_measured_fraction_theta_max 0.662
_diffrn_measurement_device_type 'Nonius KappaCCD'
_diffrn_measurement_method omega-scans
_diffrn_radiation_monochromator graphite
_diffrn_radiation_source 'fine-focus sealed tube'
_diffrn_radiation_type MoK\a
_diffrn_radiation_wavelength 0.71073
_diffrn_reflns_av_R_equivalents 0.0000
_diffrn_reflns_av_sigmaI/netI 0.1513
_diffrn_reflns_limit_h_max 8
_diffrn_reflns_limit_h_min 0
_diffrn_reflns_limit_k_max 23
_diffrn_reflns_limit_k_min 0
_diffrn_reflns_limit_l_max 8
_diffrn_reflns_limit_l_min -9
_diffrn_reflns_number 1310
_diffrn_reflns_theta_full 24.34
_diffrn_reflns_theta_max 24.34
_diffrn_reflns_theta_min 1.97
_exptl_absorpt_coefficient_mu 0.319
_exptl_absorpt_correction_T_max 0.9858
_exptl_absorpt_correction_T_min 0.9389
_exptl_absorpt_correction_type none
_exptl_absorpt_process_details none
_exptl_crystal_colour black
_exptl_crystal_density_diffrn 1.530
_exptl_crystal_density_method 'not measured'
_exptl_crystal_description prism
_exptl_crystal_F_000 564
_exptl_crystal_size_max 0.20
_exptl_crystal_size_mid 0.12
_exptl_crystal_size_min 0.05
_refine_diff_density_max 0.167
_refine_diff_density_min -0.190
_refine_diff_density_rms 0.045
_refine_ls_extinction_method none
_refine_ls_goodness_of_fit_ref 0.848
_refine_ls_hydrogen_treatment mixed
_refine_ls_matrix_type full
_refine_ls_number_parameters 172
_refine_ls_number_reflns 1310
_refine_ls_number_restraints 0
_refine_ls_restrained_S_all 0.848
_refine_ls_R_factor_all 0.1885
_refine_ls_R_factor_gt 0.0608
_refine_ls_shift/su_max 0.000
_refine_ls_shift/su_mean 0.000
_refine_ls_structure_factor_coef Fsqd
_refine_ls_weighting_details 'calc w=1/[\s^2^(Fo^2^)+(0.0712P)^2^+0.0000P] where P=(Fo^2^+2Fc^2^)/3'
_refine_ls_weighting_scheme calc
_refine_ls_wR_factor_gt 0.1340
_refine_ls_wR_factor_ref 0.1675
_reflns_number_gt 501
_reflns_number_total 1310
_reflns_threshold_expression >2sigma(I)
_cod_data_source_file b400299g.txt
_cod_data_source_block clf(b)
_cod_original_sg_symbol_Hall '-P 2ybn'
_cod_original_sg_symbol_H-M 'P 21/n'
_cod_database_code 7204838

loop_
_symmetry_equiv_pos_as_xyz
'x, y, z'
'-x+1/2, y+1/2, -z+1/2'
'-x, -y, -z'
'x-1/2, -y-1/2, z-1/2'

loop_
_atom_site_label
_atom_site_type_symbol
_atom_site_fract_x
_atom_site_fract_y
_atom_site_fract_z
_atom_site_U_iso_or_equiv
_atom_site_adp_type
_atom_site_occupancy
_atom_site_symmetry_multiplicity
_atom_site_calc_flag
_atom_site_refinement_flags
_atom_site_disorder_assembly
_atom_site_disorder_group
Cl1 Cl 0.5233(4) 0.10493(14) 1.0329(3) 0.1304(12) Uani 1 1 d . . .
F1 F 1.1071(7) 0.1705(3) 0.8651(7) 0.113(2) Uani 1 1 d . . .
O1 O 0.7795(9) 0.1473(3) 0.5802(8) 0.124(3) Uani 1 1 d . . .
O2 O 0.8045(7) -0.0037(3) 1.0046(8) 0.0962(19) Uani 1 1 d . . .
N1 N 0.7819(9) 0.0933(4) 0.6535(11) 0.092(2) Uani 1 1 d . . .
N2 N 0.7904(9) 0.0222(4) 0.8603(12) 0.085(2) Uani 1 1 d . . .
C1 C 0.7990(11) 0.0870(5) 0.8249(14) 0.081(3) Uani 1 1 d . . .
C2 C 0.7675(11) 0.0310(5) 0.5832(16) 0.083(3) Uani 1 1 d . . .
C3 C 0.7523(12) 0.0146(6) 0.4167(14) 0.103(3) Uani 1 1 d . . .
H3 H 0.7452 0.0454 0.3324 0.124 Uiso 1 1 calc R . .
C4 C 0.7483(12) -0.0504(7) 0.3848(14) 0.108(3) Uani 1 1 d . . .
H4 H 0.7406 -0.0644 0.2751 0.129 Uiso 1 1 calc R . .
C5 C 0.7551(13) -0.0954(6) 0.5082(18) 0.115(3) Uani 1 1 d . . .
H5 H 0.7524 -0.1391 0.4807 0.138 Uiso 1 1 calc R . .
C6 C 0.7659(10) -0.0773(5) 0.6748(14) 0.092(3) Uani 1 1 d . . .
H6 H 0.7656 -0.1077 0.7586 0.110 Uiso 1 1 calc R . .
C7 C 0.7771(11) -0.0119(5) 0.7078(15) 0.083(3) Uani 1 1 d . . .
C8 C 0.8309(16) 0.1390(5) 0.9528(12) 0.090(3) Uani 1 1 d . . .
C9 C 0.7152(13) 0.1496(5) 1.0606(14) 0.097(3) Uani 1 1 d . . .
C10 C 0.759(2) 0.1987(7) 1.1834(13) 0.131(4) Uani 1 1 d . . .
H10 H 0.6864 0.2059 1.2583 0.158 Uiso 1 1 calc R . .
C11 C 0.916(3) 0.2357(6) 1.1884(19) 0.158(6) Uani 1 1 d . . .
H11 H 0.9483 0.2692 1.2666 0.190 Uiso 1 1 calc R . .
C12 C 1.0231(18) 0.2239(7) 1.081(2) 0.144(5) Uani 1 1 d . . .
H12 H 1.1277 0.2501 1.0909 0.173 Uiso 1 1 calc R . .
C13 C 0.992(2) 0.1771(5) 0.9586(16) 0.125(4) Uani 1 1 d . . .

loop_
_atom_site_aniso_label
_atom_site_aniso_U_11
_atom_site_aniso_U_22
_atom_site_aniso_U_33
_atom_site_aniso_U_23
_atom_site_aniso_U_13
_atom_site_aniso_U_12
Cl1 0.123(2) 0.150(3) 0.129(2) -0.0018(19) 0.0520(16) -0.001(2)
F1 0.110(4) 0.097(4) 0.164(5) 0.010(3) 0.089(4) -0.010(3)
O1 0.182(6) 0.087(6) 0.116(5) 0.033(4) 0.062(5) 0.041(5)
O2 0.110(4) 0.082(5) 0.101(5) 0.017(4) 0.035(4) -0.012(3)
N1 0.116(6) 0.073(7) 0.096(7) 0.017(6) 0.046(5) 0.021(5)
N2 0.096(5) 0.070(7) 0.093(6) 0.007(6) 0.034(5) -0.001(4)
C1 0.092(6) 0.057(7) 0.096(8) 0.004(7) 0.029(6) 0.001(5)
C2 0.091(7) 0.059(7) 0.102(9) 0.000(7) 0.033(6) 0.016(5)
C3 0.121(8) 0.102(11) 0.095(9) 0.012(7) 0.042(6) 0.035(7)
C4 0.108(7) 0.114(11) 0.098(9) -0.025(8) 0.021(6) 0.021(8)
C5 0.122(8) 0.098(10) 0.125(10) -0.030(9) 0.033(8) -0.001(7)
C6 0.093(7) 0.068(8) 0.116(9) 0.002(7) 0.032(6) -0.017(6)
C7 0.083(6) 0.067(8) 0.104(9) 0.013(8) 0.033(6) -0.005(6)
C8 0.115(8) 0.068(7) 0.093(7) 0.007(6) 0.039(7) 0.010(7)
C9 0.096(8) 0.082(8) 0.117(8) 0.011(6) 0.035(6) -0.016(6)
C10 0.215(14) 0.092(10) 0.092(9) -0.020(8) 0.050(9) 0.028(9)
C11 0.226(18) 0.063(9) 0.165(15) -0.003(9) 0.015(12) -0.020(10)
C12 0.156(12) 0.097(12) 0.182(15) 0.030(10) 0.052(11) -0.024(9)
C13 0.164(13) 0.047(7) 0.142(11) -0.004(8) 0.000(9) -0.026(9)

loop_
_atom_type_symbol
_atom_type_description
_atom_type_scat_dispersion_real
_atom_type_scat_dispersion_imag
_atom_type_scat_source
C C 0.0033 0.0016 'International Tables Vol C Tables 4.2.6.8 and 6.1.1.4'
O O 0.0106 0.0060 'International Tables Vol C Tables 4.2.6.8 and 6.1.1.4'
N N 0.0061 0.0033 'International Tables Vol C Tables 4.2.6.8 and 6.1.1.4'
Cl Cl 0.1484 0.1585 'International Tables Vol C Tables 4.2.6.8 and 6.1.1.4'
H H 0.0000 0.0000 'International Tables Vol C Tables 4.2.6.8 and 6.1.1.4'
F F 0.0171 0.0103 'International Tables Vol C Tables 4.2.6.8 and 6.1.1.4'

loop_
_geom_angle_atom_site_label_1
_geom_angle_atom_site_label_2
_geom_angle_atom_site_label_3
_geom_angle
_geom_angle_site_symmetry_1
_geom_angle_site_symmetry_3
_geom_angle_publ_flag
O1 N1 C1 123.4(9) . . ?
O1 N1 C2 128.7(9) . . ?
C1 N1 C2 107.9(8) . . ?
O2 N2 C1 127.3(9) . . ?
O2 N2 C7 125.3(8) . . ?
C1 N2 C7 107.2(8) . . ?
N2 C1 N1 107.9(9) . . ?
N2 C1 C8 124.6(10) . . ?
N1 C1 C8 127.4(9) . . ?
C7 C2 C3 124.3(10) . . ?
C7 C2 N1 108.2(10) . . ?
C3 C2 N1 127.4(11) . . ?
C4 C3 C2 115.0(10) . . ?
C4 C3 H3 122.5 . . ?
C2 C3 H3 122.5 . . ?
C5 C4 C3 122.3(10) . . ?
C5 C4 H4 118.9 . . ?
C3 C4 H4 118.9 . . ?
C4 C5 C6 121.5(10) . . ?
C4 C5 H5 119.3 . . ?
C6 C5 H5 119.3 . . ?
C7 C6 C5 116.1(9) . . ?
C7 C6 H6 122.0 . . ?
C5 C6 H6 122.0 . . ?
C2 C7 C6 120.8(10) . . ?
C2 C7 N2 108.6(10) . . ?
C6 C7 N2 130.5(10) . . ?
C9 C8 C13 122.7(11) . . ?
C9 C8 C1 123.5(11) . . ?
C13 C8 C1 113.8(10) . . ?
C8 C9 C10 119.9(10) . . ?
C8 C9 Cl1 118.1(11) . . ?
C10 C9 Cl1 122.0(12) . . ?
C11 C10 C9 117.2(11) . . ?
C11 C10 H10 121.4 . . ?
C9 C10 H10 121.4 . . ?
C12 C11 C10 120.8(15) . . ?
C12 C11 H11 119.6 . . ?
C10 C11 H11 119.6 . . ?
C11 C12 C13 126.0(16) . . ?
C11 C12 H12 117.0 . . ?
C13 C12 H12 117.0 . . ?
F1 C13 C12 119.6(13) . . ?
F1 C13 C8 127.0(11) . . ?
C12 C13 C8 113.4(14) . . ?

loop_
_geom_bond_atom_site_label_1
_geom_bond_atom_site_label_2
_geom_bond_distance
_geom_bond_site_symmetry_2
_geom_bond_publ_flag
Cl1 C9 1.658(9) . ?
F1 C13 1.296(14) . ?
O1 N1 1.265(8) . ?
O2 N2 1.274(7) . ?
N1 C1 1.380(10) . ?
N1 C2 1.403(10) . ?
N2 C1 1.376(9) . ?
N2 C7 1.413(10) . ?
C1 C8 1.474(12) . ?
C2 C7 1.338(11) . ?
C2 C3 1.379(11) . ?
C3 C4 1.367(12) . ?
C3 H3 0.9300 . ?
C4 C5 1.364(12) . ?
C4 H4 0.9300 . ?
C5 C6 1.394(11) . ?
C5 H5 0.9300 . ?
C6 C7 1.377(10) . ?
C6 H6 0.9300 . ?
C8 C9 1.400(10) . ?
C8 C13 1.415(13) . ?
C9 C10 1.403(12) . ?
C10 C11 1.379(14) . ?
C10 H10 0.9300 . ?
C11 C12 1.353(14) . ?
C11 H11 0.9300 . ?
C12 C13 1.367(15) . ?
C12 H12 0.9300 . ?

loop_
_geom_torsion_atom_site_label_1
_geom_torsion_atom_site_label_2
_geom_torsion_atom_site_label_3
_geom_torsion_atom_site_label_4
_geom_torsion
_geom_torsion_site_symmetry_1
_geom_torsion_site_symmetry_2
_geom_torsion_site_symmetry_3
_geom_torsion_site_symmetry_4
_geom_torsion_publ_flag
O2 N2 C1 N1 178.5(7) . . . . ?
C7 N2 C1 N1 2.9(8) . . . . ?
O2 N2 C1 C8 1.4(13) . . . . ?
C7 N2 C1 C8 -174.2(8) . . . . ?
O1 N1 C1 N2 178.1(7) . . . . ?
C2 N1 C1 N2 -1.6(8) . . . . ?
O1 N1 C1 C8 -4.9(13) . . . . ?
C2 N1 C1 C8 175.5(8) . . . . ?
O1 N1 C2 C7 179.9(8) . . . . ?
C1 N1 C2 C7 -0.5(9) . . . . ?
O1 N1 C2 C3 1.9(13) . . . . ?
C1 N1 C2 C3 -178.5(8) . . . . ?
C7 C2 C3 C4 -0.3(13) . . . . ?
N1 C2 C3 C4 177.4(8) . . . . ?
C2 C3 C4 C5 1.3(14) . . . . ?
C3 C4 C5 C6 0.2(15) . . . . ?
C4 C5 C6 C7 -2.6(14) . . . . ?
C3 C2 C7 C6 -2.1(13) . . . . ?
N1 C2 C7 C6 179.7(7) . . . . ?
C3 C2 C7 N2 -179.6(7) . . . . ?
N1 C2 C7 N2 2.3(9) . . . . ?
C5 C6 C7 C2 3.5(13) . . . . ?
C5 C6 C7 N2 -179.7(8) . . . . ?
O2 N2 C7 C2 -179.0(7) . . . . ?
C1 N2 C7 C2 -3.3(9) . . . . ?
O2 N2 C7 C6 3.9(13) . . . . ?
C1 N2 C7 C6 179.6(9) . . . . ?
N2 C1 C8 C9 -58.0(12) . . . . ?
N1 C1 C8 C9 125.4(10) . . . . ?
N2 C1 C8 C13 121.2(10) . . . . ?
N1 C1 C8 C13 -55.4(12) . . . . ?
C13 C8 C9 C10 -1.6(13) . . . . ?
C1 C8 C9 C10 177.5(9) . . . . ?
C13 C8 C9 Cl1 176.1(8) . . . . ?
C1 C8 C9 Cl1 -4.9(12) . . . . ?
C8 C9 C10 C11 1.7(14) . . . . ?
Cl1 C9 C10 C11 -175.9(9) . . . . ?
C9 C10 C11 C12 -1.3(18) . . . . ?
C10 C11 C12 C13 1(2) . . . . ?
C11 C12 C13 F1 -179.2(12) . . . . ?
C11 C12 C13 C8 -0.5(19) . . . . ?
C9 C8 C13 F1 179.5(9) . . . . ?
C1 C8 C13 F1 0.3(14) . . . . ?
C9 C8 C13 C12 1.0(14) . . . . ?
C1 C8 C13 C12 -178.2(9) . . . . ?
